data_7201190
loop_
_publ_author_name
'Kutasi, Anna M.'
'Turner, David R.'
'Jensen, Paul'
'Moubaraki, Boujemaa'
'Batten, Stuart R.'
'Murray, Keith S.'

_publ_section_title
;
 Coordination polymers of nitrocyanamide, O2NNCN&#x2212;: synthesis,
 structure and magnetism
;
_journal_issue 10
_journal_name_full CrystEngComm
_journal_page_first 2089
_journal_paper_doi 10.1039/b905970a
_journal_volume 11
_journal_year 2009
_chemical_formula_moiety 'C6 H8 Fe N8 O6, 2 (H2 O)'
_chemical_formula_sum 'C6 H12 Fe N8 O8'
_chemical_formula_weight 380.09
_chemical_name_common {[Fe(CAN)2(pyz)(H2O)2].2H2O}
_chemical_name_systematic
;
catena[bis(aqua)bis(nitrocyanamide)(pyrazine)iron(II)] dihydrate
;
_space_group_IT_number 2
_symmetry_cell_setting triclinic
_symmetry_space_group_name_Hall '-P 1'
_symmetry_space_group_name_H-M 'P -1'
_atom_sites_solution_hydrogens geom
_atom_sites_solution_primary direct
_atom_sites_solution_secondary difmap
_audit_creation_method SHELXL-97
_cell_angle_alpha 109.404(1)
_cell_angle_beta 90.408(1)
_cell_angle_gamma 108.002(1)
_cell_formula_units_Z 1
_cell_length_a 6.7652(1)
_cell_length_b 7.1822(1)
_cell_length_c 8.6218(2)
_cell_measurement_reflns_used 6688
_cell_measurement_temperature 123(1)
_cell_measurement_theta_max 27.49
_cell_measurement_theta_min 3.69
_cell_volume 372.961(12)
_computing_cell_refinement 'DENZO-SMN (Otwinowski & Minor, 1997)'
_computing_data_collection 'Collect (Hooft, 1999)'
_computing_data_reduction 'DENZO-SMN (Otwinowski & Minor, 1997)'
_computing_molecular_graphics 'X-Seed (Barbour, 1999)'
_computing_publication_material 'CIFTAB (Sheldrick, 1997)'
_computing_structure_refinement 'SHELXL-97 (Sheldrick, 1997)'
_computing_structure_solution 'SHELXS-97 (Sheldrick, 1990)'
_diffrn_ambient_temperature 123(1)
_diffrn_measured_fraction_theta_full 0.994
_diffrn_measured_fraction_theta_max 0.994
_diffrn_measurement_device_type 'Nonius KappaCCD'
_diffrn_measurement_method 'phi and omega scans'
_diffrn_radiation_monochromator graphite
_diffrn_radiation_source 'fine-focus sealed tube'
_diffrn_radiation_type MoK\a
_diffrn_radiation_wavelength 0.71073
_diffrn_reflns_av_R_equivalents 0.0282
_diffrn_reflns_av_sigmaI/netI 0.0320
_diffrn_reflns_limit_h_max 8
_diffrn_reflns_limit_h_min -8
_diffrn_reflns_limit_k_max 8
_diffrn_reflns_limit_k_min -9
_diffrn_reflns_limit_l_max 11
_diffrn_reflns_limit_l_min -11
_diffrn_reflns_number 6688
_diffrn_reflns_theta_full 27.49
_diffrn_reflns_theta_max 27.49
_diffrn_reflns_theta_min 3.69
_exptl_absorpt_coefficient_mu 1.068
_exptl_absorpt_correction_T_max 0.8736
_exptl_absorpt_correction_T_min 0.5912
_exptl_absorpt_correction_type empirical
_exptl_absorpt_process_details SORTAV
_exptl_crystal_colour yellow
_exptl_crystal_density_diffrn 1.692
_exptl_crystal_density_method 'not measured'
_exptl_crystal_description rods
_exptl_crystal_F_000 194
_exptl_crystal_size_max 0.55
_exptl_crystal_size_mid 0.25
_exptl_crystal_size_min 0.13
_refine_diff_density_max 0.295
_refine_diff_density_min -0.488
_refine_diff_density_rms 0.084
_refine_ls_extinction_method none
_refine_ls_goodness_of_fit_ref 1.057
_refine_ls_hydrogen_treatment mixed
_refine_ls_matrix_type full
_refine_ls_number_parameters 122
_refine_ls_number_reflns 1706
_refine_ls_number_restraints 0
_refine_ls_restrained_S_all 1.057
_refine_ls_R_factor_all 0.0299
_refine_ls_R_factor_gt 0.0244
_refine_ls_shift/su_max 0.000
_refine_ls_shift/su_mean 0.000
_refine_ls_structure_factor_coef Fsqd
_refine_ls_weighting_details 'calc w=1/[\s^2^(Fo^2^)+(0.2000P)^2^+0.0000P] where P=(Fo^2^+2Fc^2^)/3'
_refine_ls_weighting_scheme calc
_refine_ls_wR_factor_gt 0.0561
_refine_ls_wR_factor_ref 0.0579
_reflns_number_gt 1552
_reflns_number_total 1706
_reflns_threshold_expression >2sigma(I)
_cod_data_source_file b905970a.txt
_cod_data_source_block 2Fe
_cod_depositor_comments
;
The following automatic conversions were performed:
'_exptl_absorpt_correction_type' value 'Empirical' changed to 'empirical'
according to '/home/saulius/struct/CIF-dictionaries/cif_core.dic'
dictionary named 'cif_core.dic' version 2.4.1 from 2010-06-29.

Automatic conversion script
Id: cif_fix_enum 1527 2010-12-29 10:47:43Z saulius 
;
_cod_original_cell_volume 372.961(11)
_cod_original_sg_symbol_H-M P-1
_cod_database_code 7201190

loop_
_symmetry_equiv_pos_as_xyz
'x, y, z'
'-x, -y, -z'

loop_
_atom_site_label
_atom_site_type_symbol
_atom_site_fract_x
_atom_site_fract_y
_atom_site_fract_z
_atom_site_U_iso_or_equiv
_atom_site_adp_type
_atom_site_occupancy
_atom_site_symmetry_multiplicity
_atom_site_calc_flag
_atom_site_refinement_flags
_atom_site_disorder_assembly
_atom_site_disorder_group
Fe1 Fe 0.5000 0.5000 0.5000 0.01175(10) Uani 1 2 d S . .
O1 O 0.17946(16) 0.41483(17) 0.51096(15) 0.0175(2) Uani 1 1 d . . .
O2 O 0.06931(17) 0.45923(19) 0.81240(14) 0.0226(2) Uani 1 1 d . . .
N1 N 0.50397(18) 0.80725(17) 0.50045(14) 0.0138(2) Uani 1 1 d . . .
O3 O 0.19300(19) -0.09039(16) -0.03919(14) 0.0277(3) Uani 1 1 d . . .
N2 N 0.43115(19) 0.37130(17) 0.23587(15) 0.0173(3) Uani 1 1 d . . .
N4 N 0.19846(19) 0.01923(19) -0.12542(15) 0.0203(3) Uani 1 1 d . . .
N3 N 0.2883(2) 0.22991(19) -0.06024(15) 0.0210(3) Uani 1 1 d . . .
O4 O 0.12285(19) -0.05288(18) -0.27225(14) 0.0320(3) Uani 1 1 d . . .
C11 C 0.6301(2) 0.9874(2) 0.60980(17) 0.0158(3) Uani 1 1 d . . .
H11 H 0.7250 0.9839 0.6897 0.019 Uiso 1 1 calc R . .
C10 C 0.3739(2) 0.8214(2) 0.39024(17) 0.0154(3) Uani 1 1 d . . .
H10 H 0.2821 0.6969 0.3101 0.018 Uiso 1 1 calc R . .
C12 C 0.3611(2) 0.2933(2) 0.09853(18) 0.0156(3) Uani 1 1 d . . .
H3 H 0.134(3) 0.424(3) 0.603(3) 0.041(6) Uiso 1 1 d . . .
H4 H 0.095(4) 0.331(4) 0.442(3) 0.042(6) Uiso 1 1 d . . .
H5 H 0.132(4) 0.407(4) 0.851(3) 0.049(7) Uiso 1 1 d . . .
H6 H 0.115(4) 0.587(4) 0.864(3) 0.054(7) Uiso 1 1 d . . .

loop_
_atom_site_aniso_label
_atom_site_aniso_U_11
_atom_site_aniso_U_22
_atom_site_aniso_U_33
_atom_site_aniso_U_23
_atom_site_aniso_U_13
_atom_site_aniso_U_12
Fe1 0.01463(16) 0.00899(14) 0.01053(16) 0.00233(11) -0.00207(10) 0.00367(10)
O1 0.0157(5) 0.0186(5) 0.0138(6) 0.0022(4) -0.0020(5) 0.0038(4)
O2 0.0221(6) 0.0226(6) 0.0180(6) 0.0040(5) -0.0017(4) 0.0037(5)
N1 0.0166(6) 0.0107(5) 0.0140(6) 0.0043(5) -0.0007(5) 0.0046(4)
O3 0.0395(7) 0.0156(5) 0.0238(6) 0.0046(5) 0.0014(5) 0.0059(5)
N2 0.0238(7) 0.0126(5) 0.0138(6) 0.0036(5) -0.0011(5) 0.0052(5)
N4 0.0204(6) 0.0190(6) 0.0131(7) -0.0004(5) 0.0015(5) 0.0017(5)
N3 0.0280(7) 0.0167(6) 0.0112(6) 0.0028(5) -0.0043(5) -0.0001(5)
O4 0.0342(7) 0.0319(6) 0.0122(6) -0.0028(5) -0.0046(5) -0.0014(5)
C11 0.0179(7) 0.0133(6) 0.0146(7) 0.0036(5) -0.0048(5) 0.0045(5)
C10 0.0176(7) 0.0112(6) 0.0143(7) 0.0021(5) -0.0037(5) 0.0031(5)
C12 0.0172(7) 0.0124(6) 0.0170(8) 0.0057(6) 0.0022(6) 0.0040(5)

loop_
_atom_type_symbol
_atom_type_description
_atom_type_scat_dispersion_real
_atom_type_scat_dispersion_imag
_atom_type_scat_source
C C 0.0033 0.0016 'International Tables Vol C Tables 4.2.6.8 and 6.1.1.4'
H H 0.0000 0.0000 'International Tables Vol C Tables 4.2.6.8 and 6.1.1.4'
N N 0.0061 0.0033 'International Tables Vol C Tables 4.2.6.8 and 6.1.1.4'
O O 0.0106 0.0060 'International Tables Vol C Tables 4.2.6.8 and 6.1.1.4'
Fe Fe 0.3463 0.8444 'International Tables Vol C Tables 4.2.6.8 and 6.1.1.4'

loop_
_geom_angle_atom_site_label_1
_geom_angle_atom_site_label_2
_geom_angle_atom_site_label_3
_geom_angle
_geom_angle_site_symmetry_1
_geom_angle_site_symmetry_3
_geom_angle_publ_flag
O1 Fe1 O1 180.0 2_666 . ?
O1 Fe1 N2 92.38(5) 2_666 . ?
O1 Fe1 N2 87.62(5) . . ?
O1 Fe1 N2 87.62(5) 2_666 2_666 ?
O1 Fe1 N2 92.38(5) . 2_666 ?
N2 Fe1 N2 180.0 . 2_666 ?
O1 Fe1 N1 89.90(4) 2_666 2_666 ?
O1 Fe1 N1 90.10(4) . 2_666 ?
N2 Fe1 N1 89.21(4) . 2_666 ?
N2 Fe1 N1 90.79(4) 2_666 2_666 ?
O1 Fe1 N1 90.10(4) 2_666 . ?
O1 Fe1 N1 89.90(4) . . ?
N2 Fe1 N1 90.79(4) . . ?
N2 Fe1 N1 89.21(4) 2_666 . ?
N1 Fe1 N1 180.0 2_666 . ?
Fe1 O1 H3 119.4(15) . . ?
Fe1 O1 H4 125.8(17) . . ?
H3 O1 H4 109(2) . . ?
H5 O2 H6 108(2) . . ?
C11 N1 C10 116.59(11) . . ?
C11 N1 Fe1 122.92(9) . . ?
C10 N1 Fe1 120.48(9) . . ?
C12 N2 Fe1 169.02(11) . . ?
O4 N4 O3 123.45(12) . . ?
O4 N4 N3 115.83(12) . . ?
O3 N4 N3 120.72(12) . . ?
C12 N3 N4 111.55(11) . . ?
N1 C11 C10 121.77(12) . 2_676 ?
N1 C11 H11 119.1 . . ?
C10 C11 H11 119.1 2_676 . ?
N1 C10 C11 121.65(12) . 2_676 ?
N1 C10 H10 119.2 . . ?
C11 C10 H10 119.2 2_676 . ?
N2 C12 N3 172.11(14) . . ?

loop_
_geom_bond_atom_site_label_1
_geom_bond_atom_site_label_2
_geom_bond_distance
_geom_bond_site_symmetry_2
_geom_bond_publ_flag
Fe1 O1 2.0753(10) 2_666 ?
Fe1 O1 2.0753(10) . ?
Fe1 N2 2.1395(12) . ?
Fe1 N2 2.1395(12) 2_666 ?
Fe1 N1 2.1973(10) 2_666 ?
Fe1 N1 2.1973(11) . ?
O1 H3 0.84(2) . ?
O1 H4 0.77(2) . ?
O2 H5 0.78(2) . ?
O2 H6 0.83(3) . ?
N1 C11 1.3367(18) . ?
N1 C10 1.3400(17) . ?
O3 N4 1.2431(17) . ?
N2 C12 1.1522(18) . ?
N4 O4 1.2344(16) . ?
N4 N3 1.3552(17) . ?
N3 C12 1.3272(19) . ?
C11 C10 1.3815(18) 2_676 ?
C11 H11 0.9500 . ?
C10 C11 1.3815(18) 2_676 ?
C10 H10 0.9500 . ?

loop_
_geom_hbond_atom_site_label_D
_geom_hbond_atom_site_label_H
_geom_hbond_atom_site_label_A
_geom_hbond_distance_DH
_geom_hbond_distance_HA
_geom_hbond_distance_DA
_geom_hbond_angle_DHA
_geom_hbond_site_symmetry_A
O1 H3 O2 0.84(2) 1.81(2) 2.6523(16) 173(2) .
O1 H4 O4 0.77(2) 2.12(2) 2.8767(16) 168(2) 2
O2 H5 N3 0.78(2) 2.19(3) 2.9667(18) 174(2) 1_556
O2 H6 O3 0.83(3) 2.07(3) 2.8918(16) 170(2) 1_566
